data_1502986
loop_
_publ_author_name
'Gontier, Elodie'
'Bellec, Nathalie'
'Brignou, Pierre'
'Gohier, Arnaud'
'Guerro, Michel'
'Roisnel, Thierry'
'Lorcy, Dominique'

_publ_section_title
;
 Pyridyldithiafulvenes as precursors of coordination-driven self-assembled
 redox active macrocycle.
;
_journal_issue 10
_journal_name_full 'Organic letters'
_journal_page_first 2386
_journal_page_last 2389
_journal_paper_doi 10.1021/ol1007422
_journal_volume 12
_journal_year 2010
_chemical_compound_source 'synthesis as described'
_chemical_formula_moiety 'C22 H20 N2 S4'
_chemical_formula_sum 'C22 H20 N2 S4'
_chemical_formula_weight 440.64
_chemical_name_systematic
;
 ?
;
_space_group_IT_number 14
_symmetry_cell_setting monoclinic
_symmetry_Int_Tables_number 14
_symmetry_space_group_name_Hall '-P 2yn'
_symmetry_space_group_name_H-M 'P 1 21/n 1'
_atom_sites_solution_hydrogens geom
_atom_sites_solution_primary direct
_atom_sites_solution_secondary difmap
_audit_conform_dict_location ftp://ftp.iucr.org/pub/cif_core.dic
_audit_conform_dict_name cif_core.dic
_audit_conform_dict_version 2.3
_audit_creation_date 2007-07-05T10:29:38-00:00
_audit_creation_method 'WinGX routine CIF_UPDATE'
_cell_angle_alpha 90
_cell_angle_beta 92.333(9)
_cell_angle_gamma 90
_cell_formula_units_Z 4
_cell_length_a 9.5582(16)
_cell_length_b 11.926(2)
_cell_length_c 18.283(3)
_cell_measurement_reflns_used 4245
_cell_measurement_temperature 100(2)
_cell_measurement_theta_max 26.67
_cell_measurement_theta_min 2.45
_cell_measurement_wavelength 0.71073
_cell_volume 2082.4(6)
_computing_cell_refinement 'Bruker SMART, 2006'
_computing_data_collection 'Bruker SMART, 2006'
_computing_data_reduction 'Bruker SAINT, 2006'
_computing_molecular_graphics 'Ortep-3 for Windows (Farrugia, 1997)'
_computing_publication_material 'WinGX publication routines (Farrugia, 1999)'
_computing_structure_refinement 'SHELXL-97 (Sheldrick, 1997)'
_computing_structure_solution 'SIR97 (Altomare et al., 1999)'
_diffrn_ambient_temperature 100(2)
_diffrn_detector 'CCD plate'
_diffrn_measured_fraction_theta_full 0.994
_diffrn_measured_fraction_theta_max 0.994
_diffrn_measurement_device_type 'APEXII, Bruker-AXS'
_diffrn_measurement_method 'CCD rotation images, thin slices'
_diffrn_radiation_monochromator graphite
_diffrn_radiation_probe x-ray
_diffrn_radiation_type MoK\a
_diffrn_radiation_wavelength 0.71073
_diffrn_reflns_av_R_equivalents 0.0612
_diffrn_reflns_av_unetI/netI 0.0554
_diffrn_reflns_limit_h_max 12
_diffrn_reflns_limit_h_min -12
_diffrn_reflns_limit_k_max 14
_diffrn_reflns_limit_k_min -15
_diffrn_reflns_limit_l_max 18
_diffrn_reflns_limit_l_min -23
_diffrn_reflns_number 22061
_diffrn_reflns_theta_full 27.48
_diffrn_reflns_theta_max 27.48
_diffrn_reflns_theta_min 2.92
_exptl_absorpt_coefficient_mu 0.467
_exptl_absorpt_correction_T_max 0.981
_exptl_absorpt_correction_T_min 0.894
_exptl_absorpt_correction_type multi-scan
_exptl_absorpt_process_details
;
  [Sheldrick, G.M. (2002). SADABS Bruker AXS Inc., Madison, Wisconsin, USA]
;
_exptl_crystal_colour red
_exptl_crystal_density_diffrn 1.406
_exptl_crystal_density_method 'not measured'
_exptl_crystal_description prism
_exptl_crystal_F_000 920
_exptl_crystal_size_max 0.22
_exptl_crystal_size_mid 0.15
_exptl_crystal_size_min 0.04
_refine_diff_density_max 0.719
_refine_diff_density_min -0.262
_refine_diff_density_rms 0.076
_refine_ls_extinction_method none
_refine_ls_goodness_of_fit_ref 1.062
_refine_ls_hydrogen_treatment constr
_refine_ls_matrix_type full
_refine_ls_number_parameters 257
_refine_ls_number_reflns 4758
_refine_ls_number_restraints 0
_refine_ls_restrained_S_all 1.062
_refine_ls_R_factor_all 0.0701
_refine_ls_R_factor_gt 0.0456
_refine_ls_shift/su_max 0.018
_refine_ls_shift/su_mean 0
_refine_ls_structure_factor_coef Fsqd
_refine_ls_weighting_details 'calc w=1/[\s^2^(Fo^2^)+(0.0518P)^2^+1.0577P] where P=(Fo^2^+2Fc^2^)/3'
_refine_ls_weighting_scheme calc
_refine_ls_wR_factor_gt 0.1089
_refine_ls_wR_factor_ref 0.1203
_reflns_number_gt 3486
_reflns_number_total 4758
_reflns_threshold_expression >2sigma(I)
_cod_data_source_file ol1007422_si_002.cif
_cod_data_source_block TTFV6
_cod_original_sg_symbol_H-M 'P 21/n'
_cod_database_code 1502986

loop_
_symmetry_equiv_pos_as_xyz
'x, y, z'
'-x+1/2, y+1/2, -z+1/2'
'-x, -y, -z'
'x-1/2, -y-1/2, z-1/2'

loop_
_atom_site_label
_atom_site_type_symbol
_atom_site_fract_x
_atom_site_fract_y
_atom_site_fract_z
_atom_site_U_iso_or_equiv
_atom_site_adp_type
_atom_site_occupancy
_atom_site_calc_flag
_atom_site_refinement_flags
C1 C 0.6135(3) -0.1046(3) 0.84541(17) 0.0377(7) Uani 1 d .
H1A H 0.7003 -0.0965 0.8754 0.056 Uiso 1 calc R
H1B H 0.6351 -0.104 0.7935 0.056 Uiso 1 calc R
H1C H 0.5682 -0.1757 0.8573 0.056 Uiso 1 calc R
C2 C 0.5170(3) -0.0094(2) 0.86090(14) 0.0279(6) Uani 1 d .
C3 C 0.5399(3) 0.0736(2) 0.90902(13) 0.0257(5) Uani 1 d .
C4 C 0.6649(3) 0.0896(2) 0.96003(15) 0.0327(6) Uani 1 d .
H4A H 0.6383 0.076 1.0105 0.049 Uiso 1 calc R
H4B H 0.6997 0.1665 0.9557 0.049 Uiso 1 calc R
H4C H 0.7386 0.0367 0.9473 0.049 Uiso 1 calc R
S1 S 0.35862(7) -0.00755(6) 0.80887(4) 0.02919(17) Uani 1 d .
S2 S 0.40537(7) 0.17603(6) 0.91346(3) 0.02607(16) Uani 1 d .
C5 C 0.2899(3) 0.1149(2) 0.84711(13) 0.0250(5) Uani 1 d .
C6 C 0.1584(3) 0.1493(2) 0.82596(14) 0.0260(6) Uani 1 d .
C7 C 0.0873(3) 0.2506(2) 0.85171(13) 0.0265(6) Uani 1 d .
C8 C 0.1578(3) 0.3475(2) 0.87662(14) 0.0310(6) Uani 1 d .
H8 H 0.257 0.3517 0.8761 0.037 Uiso 1 calc R
C9 C 0.0807(3) 0.4371(2) 0.90203(16) 0.0369(7) Uani 1 d .
H9 H 0.131 0.5017 0.9184 0.044 Uiso 1 calc R
N10 N -0.0602(3) 0.4394(2) 0.90527(13) 0.0381(6) Uani 1 d .
C11 C -0.1264(3) 0.3474(2) 0.88064(15) 0.0362(7) Uani 1 d .
H11 H -0.2257 0.3457 0.882 0.043 Uiso 1 calc R
C12 C -0.0587(3) 0.2535(2) 0.85297(15) 0.0312(6) Uani 1 d .
H12 H -0.1121 0.1915 0.835 0.037 Uiso 1 calc R
C21 C -0.1401(3) -0.3366(2) 0.79140(16) 0.0356(7) Uani 1 d .
H21A H -0.1328 -0.3896 0.8323 0.053 Uiso 1 calc R
H21B H -0.0924 -0.3675 0.7494 0.053 Uiso 1 calc R
H21C H -0.239 -0.3237 0.7777 0.053 Uiso 1 calc R
C22 C -0.0725(3) -0.2272(2) 0.81403(14) 0.0277(6) Uani 1 d .
C23 C -0.0426(3) -0.1900(2) 0.88180(15) 0.0298(6) Uani 1 d .
C24 C -0.0704(3) -0.2486(3) 0.95220(16) 0.0387(7) Uani 1 d .
H24A H -0.1488 -0.212 0.9756 0.058 Uiso 1 calc R
H24B H 0.0133 -0.2447 0.9849 0.058 Uiso 1 calc R
H24C H -0.0939 -0.3272 0.9422 0.058 Uiso 1 calc R
C25 C 0.0257(3) -0.0220(2) 0.79570(13) 0.0251(6) Uani 1 d .
S21 S -0.03965(7) -0.13446(6) 0.74194(3) 0.02695(17) Uani 1 d .
S22 S 0.02741(7) -0.05332(6) 0.88999(3) 0.02923(17) Uani 1 d .
C26 C 0.0808(3) 0.0749(2) 0.77098(13) 0.0245(5) Uani 1 d .
C27 C 0.0811(3) 0.1078(2) 0.69317(13) 0.0242(5) Uani 1 d .
C28 C -0.0208(3) 0.0716(2) 0.63987(14) 0.0280(6) Uani 1 d .
H28 H -0.0946 0.0234 0.6533 0.034 Uiso 1 calc R
C29 C -0.0119(3) 0.1069(2) 0.56824(15) 0.0339(6) Uani 1 d .
H29 H -0.0821 0.0819 0.5337 0.041 Uiso 1 calc R
N30 N 0.0891(3) 0.1743(2) 0.54390(12) 0.0373(6) Uani 1 d .
C31 C 0.1843(3) 0.2080(3) 0.59515(15) 0.0368(7) Uani 1 d .
H31 H 0.2577 0.2554 0.5801 0.044 Uiso 1 calc R
C32 C 0.1836(3) 0.1788(2) 0.66871(14) 0.0291(6) Uani 1 d .
H32 H 0.2534 0.2075 0.7021 0.035 Uiso 1 calc R

loop_
_atom_site_aniso_label
_atom_site_aniso_U_11
_atom_site_aniso_U_22
_atom_site_aniso_U_33
_atom_site_aniso_U_23
_atom_site_aniso_U_13
_atom_site_aniso_U_12
C1 0.0273(15) 0.0394(17) 0.0462(17) -0.0092(14) -0.0001(13) 0.0028(13)
C2 0.0225(13) 0.0323(15) 0.0291(13) 0.0006(12) 0.0028(10) 0.0004(11)
C3 0.0238(13) 0.0297(14) 0.0236(12) 0.0001(11) 0.0028(10) -0.0005(11)
C4 0.0276(14) 0.0392(16) 0.0311(14) -0.0031(13) -0.0018(11) 0.0001(12)
S1 0.0239(3) 0.0316(4) 0.0318(4) -0.0087(3) -0.0021(3) 0.0020(3)
S2 0.0259(3) 0.0281(3) 0.0239(3) -0.0034(3) -0.0029(2) -0.0007(3)
C5 0.0267(13) 0.0239(13) 0.0245(12) -0.0022(11) 0.0020(10) -0.0017(11)
C6 0.0260(13) 0.0280(14) 0.0237(12) 0.0000(11) -0.0004(10) 0.0006(11)
C7 0.0343(15) 0.0251(14) 0.0197(12) 0.0042(10) -0.0029(10) 0.0023(11)
C8 0.0383(16) 0.0242(14) 0.0306(14) 0.0041(11) 0.0007(12) 0.0001(12)
C9 0.0515(19) 0.0245(14) 0.0344(15) 0.0044(12) -0.0022(13) -0.0011(13)
N10 0.0476(15) 0.0264(13) 0.0396(14) 0.0015(11) -0.0048(11) 0.0112(11)
C11 0.0342(16) 0.0376(17) 0.0360(16) 0.0020(13) -0.0094(13) 0.0119(13)
C12 0.0339(15) 0.0277(14) 0.0306(14) 0.0005(12) -0.0150(11) 0.0020(12)
C21 0.0360(16) 0.0308(15) 0.0400(16) 0.0056(13) 0.0021(13) 0.0005(13)
C22 0.0224(13) 0.0300(14) 0.0309(14) 0.0076(11) 0.0034(11) 0.0041(11)
C23 0.0200(13) 0.0384(16) 0.0310(14) 0.0102(12) 0.0008(10) 0.0038(11)
C24 0.0360(17) 0.0453(18) 0.0350(15) 0.0152(14) 0.0028(13) 0.0033(14)
C25 0.0225(13) 0.0311(14) 0.0216(12) 0.0000(11) -0.0019(10) 0.0019(11)
S21 0.0299(4) 0.0268(3) 0.0241(3) 0.0009(3) 0.0008(3) -0.0035(3)
S22 0.0277(4) 0.0376(4) 0.0222(3) 0.0029(3) -0.0009(3) 0.0004(3)
C26 0.0210(12) 0.0274(14) 0.0250(12) -0.0033(11) -0.0010(10) 0.0013(11)
C27 0.0251(13) 0.0240(13) 0.0233(12) -0.0015(10) -0.0021(10) 0.0071(11)
C28 0.0300(14) 0.0243(13) 0.0292(13) 0.0019(11) -0.0040(11) -0.0022(11)
C29 0.0387(16) 0.0333(15) 0.0291(14) -0.0017(12) -0.0076(12) -0.0017(13)
N30 0.0403(14) 0.0446(15) 0.0266(12) 0.0065(11) -0.0044(10) -0.0038(12)
C31 0.0321(16) 0.0451(18) 0.0331(15) 0.0080(13) -0.0003(12) -0.0064(14)
C32 0.0243(13) 0.0311(14) 0.0309(14) 0.0009(12) -0.0099(11) -0.0009(11)

loop_
_atom_type_symbol
_atom_type_description
_atom_type_scat_dispersion_real
_atom_type_scat_dispersion_imag
_atom_type_scat_source
C C 0.0033 0.0016 'International Tables Vol C Tables 4.2.6.8 and 6.1.1.4'
H H 0 0 'International Tables Vol C Tables 4.2.6.8 and 6.1.1.4'
N N 0.0061 0.0033 'International Tables Vol C Tables 4.2.6.8 and 6.1.1.4'
S S 0.1246 0.1234 'International Tables Vol C Tables 4.2.6.8 and 6.1.1.4'

loop_
_geom_angle_atom_site_label_1
_geom_angle_atom_site_label_2
_geom_angle_atom_site_label_3
_geom_angle
C2 C1 H1A 109.5
C2 C1 H1B 109.5
H1A C1 H1B 109.5
C2 C1 H1C 109.5
H1A C1 H1C 109.5
H1B C1 H1C 109.5
C3 C2 C1 127.0(2)
C3 C2 S1 117.5(2)
C1 C2 S1 115.6(2)
C2 C3 C4 127.5(2)
C2 C3 S2 116.1(2)
C4 C3 S2 116.40(19)
C3 C4 H4A 109.5
C3 C4 H4B 109.5
H4A C4 H4B 109.5
C3 C4 H4C 109.5
H4A C4 H4C 109.5
H4B C4 H4C 109.5
C2 S1 C5 97.07(13)
C5 S2 C3 96.78(12)
C6 C5 S1 119.5(2)
C6 C5 S2 127.9(2)
S1 C5 S2 112.54(14)
C5 C6 C7 126.1(2)
C5 C6 C26 115.7(2)
C7 C6 C26 118.3(2)
C12 C7 C8 116.2(2)
C12 C7 C6 120.0(2)
C8 C7 C6 123.8(2)
C9 C8 C7 119.1(3)
C9 C8 H8 120.4
C7 C8 H8 120.4
N10 C9 C8 125.1(3)
N10 C9 H9 117.5
C8 C9 H9 117.5
C11 N10 C9 115.3(2)
N10 C11 C12 124.0(3)
N10 C11 H11 118
C12 C11 H11 118
C7 C12 C11 120.2(3)
C7 C12 H12 119.9
C11 C12 H12 119.9
C22 C21 H21A 109.5
C22 C21 H21B 109.5
H21A C21 H21B 109.5
C22 C21 H21C 109.5
H21A C21 H21C 109.5
H21B C21 H21C 109.5
C23 C22 C21 128.0(2)
C23 C22 S21 116.6(2)
C21 C22 S21 115.2(2)
C22 C23 C24 127.1(3)
C22 C23 S22 116.8(2)
C24 C23 S22 115.9(2)
C23 C24 H24A 109.5
C23 C24 H24B 109.5
H24A C24 H24B 109.5
C23 C24 H24C 109.5
H24A C24 H24C 109.5
H24B C24 H24C 109.5
C26 C25 S21 126.64(19)
C26 C25 S22 121.2(2)
S21 C25 S22 111.93(15)
C22 S21 C25 97.50(13)
C25 S22 C23 97.12(13)
C25 C26 C27 124.3(2)
C25 C26 C6 117.7(2)
C27 C26 C6 117.7(2)
C32 C27 C28 116.1(2)
C32 C27 C26 120.2(2)
C28 C27 C26 123.6(2)
C29 C28 C27 119.5(3)
C29 C28 H28 120.3
C27 C28 H28 120.3
N30 C29 C28 124.6(3)
N30 C29 H29 117.7
C28 C29 H29 117.7
C31 N30 C29 115.1(2)
N30 C31 C32 124.8(3)
N30 C31 H31 117.6
C32 C31 H31 117.6
C27 C32 C31 119.9(2)
C27 C32 H32 120.1
C31 C32 H32 120.1

loop_
_geom_bond_atom_site_label_1
_geom_bond_atom_site_label_2
_geom_bond_distance
C1 C2 1.497(4)
C1 H1A 0.98
C1 H1B 0.98
C1 H1C 0.98
C2 C3 1.337(4)
C2 S1 1.755(3)
C3 C4 1.498(4)
C3 S2 1.777(3)
C4 H4A 0.98
C4 H4B 0.98
C4 H4C 0.98
S1 C5 1.758(3)
S2 C5 1.764(3)
C5 C6 1.363(4)
C6 C7 1.473(4)
C6 C26 1.513(4)
C7 C12 1.396(4)
C7 C8 1.405(4)
C8 C9 1.388(4)
C8 H8 0.95
C9 N10 1.351(4)
C9 H9 0.95
N10 C11 1.336(4)
C11 C12 1.399(4)
C11 H11 0.95
C12 H12 0.95
C21 C22 1.506(4)
C21 H21A 0.98
C21 H21B 0.98
C21 H21C 0.98
C22 C23 1.336(4)
C22 S21 1.759(3)
C23 C24 1.498(4)
C23 S22 1.766(3)
C24 H24A 0.98
C24 H24B 0.98
C24 H24C 0.98
C25 C26 1.356(4)
C25 S21 1.762(3)
C25 S22 1.763(2)
C26 C27 1.476(3)
C27 C32 1.383(4)
C27 C28 1.417(4)
C28 C29 1.382(4)
C28 H28 0.95
C29 N30 1.346(4)
C29 H29 0.95
N30 C31 1.341(4)
C31 C32 1.390(4)
C31 H31 0.95
C32 H32 0.95

loop_
_geom_torsion_atom_site_label_1
_geom_torsion_atom_site_label_2
_geom_torsion_atom_site_label_3
_geom_torsion_atom_site_label_4
_geom_torsion
C1 C2 C3 C4 -1.7(5)
S1 C2 C3 C4 179.1(2)
C1 C2 C3 S2 178.9(2)
S1 C2 C3 S2 -0.3(3)
C3 C2 S1 C5 -0.6(2)
C1 C2 S1 C5 -179.9(2)
C2 C3 S2 C5 1.0(2)
C4 C3 S2 C5 -178.4(2)
C2 S1 C5 C6 -176.5(2)
C2 S1 C5 S2 1.30(16)
C3 S2 C5 C6 176.1(2)
C3 S2 C5 S1 -1.41(16)
S1 C5 C6 C7 -178.8(2)
S2 C5 C6 C7 3.8(4)
S1 C5 C6 C26 1.3(3)
S2 C5 C6 C26 -176.09(19)
C5 C6 C7 C12 -152.1(3)
C26 C6 C7 C12 27.9(3)
C5 C6 C7 C8 27.3(4)
C26 C6 C7 C8 -152.8(2)
C12 C7 C8 C9 1.5(4)
C6 C7 C8 C9 -177.9(2)
C7 C8 C9 N10 0.2(4)
C8 C9 N10 C11 -1.0(4)
C9 N10 C11 C12 0.0(4)
C8 C7 C12 C11 -2.5(4)
C6 C7 C12 C11 176.9(2)
N10 C11 C12 C7 1.8(4)
C21 C22 C23 C24 -0.5(5)
S21 C22 C23 C24 175.1(2)
C21 C22 C23 S22 -176.2(2)
S21 C22 C23 S22 -0.6(3)
C23 C22 S21 C25 0.3(2)
C21 C22 S21 C25 176.5(2)
C26 C25 S21 C22 174.6(2)
S22 C25 S21 C22 0.02(16)
C26 C25 S22 C23 -175.2(2)
S21 C25 S22 C23 -0.25(16)
C22 C23 S22 C25 0.5(2)
C24 C23 S22 C25 -175.7(2)
S21 C25 C26 C27 7.0(4)
S22 C25 C26 C27 -178.89(19)
S21 C25 C26 C6 -167.27(19)
S22 C25 C26 C6 6.8(3)
C5 C6 C26 C25 76.4(3)
C7 C6 C26 C25 -103.5(3)
C5 C6 C26 C27 -98.2(3)
C7 C6 C26 C27 81.8(3)
C25 C26 C27 C32 -153.0(3)
C6 C26 C27 C32 21.3(4)
C25 C26 C27 C28 27.8(4)
C6 C26 C27 C28 -158.0(2)
C32 C27 C28 C29 0.7(4)
C26 C27 C28 C29 180.0(2)
C27 C28 C29 N30 0.5(4)
C28 C29 N30 C31 -0.7(4)
C29 N30 C31 C32 -0.3(4)
C28 C27 C32 C31 -1.7(4)
C26 C27 C32 C31 179.0(2)
N30 C31 C32 C27 1.6(5)
